data_4125344
loop_
_publ_author_name
'Metrano, Anthony J.'
'Abascal, Nadia C.'
'Mercado, Brandon Q.'
'Paulson, Eric K.'
'Hurtley, Anna E.'
'Miller, Scott J.'

_publ_section_title
;
 Diversity of Secondary Structure in Catalytic Peptides with
 \b-Turn-Biased Sequences.
;
_journal_issue 1
_journal_name_full 'Journal of the American Chemical Society'
_journal_page_first 492
_journal_page_last 516
_journal_paper_doi 10.1021/jacs.6b11348
_journal_volume 139
_journal_year 2017
_chemical_absolute_configuration ad
_chemical_formula_moiety 'C26 H46 N6 O6'
_chemical_formula_sum 'C26 H46 N6 O6'
_chemical_formula_weight 538.69
_space_group_crystal_system orthorhombic
_space_group_IT_number 19
_space_group_name_Hall 'P 2ac 2ab'
_space_group_name_H-M_alt 'P 21 21 21'
_symmetry_space_group_name_Hall 'P 2ac 2ab'
_symmetry_space_group_name_H-M 'P 21 21 21'
_atom_sites_solution_hydrogens mixed
_atom_sites_solution_primary direct
_atom_sites_solution_secondary difmap
_audit_creation_method SHELXL-2014/7
_cell_angle_alpha 90
_cell_angle_beta 90
_cell_angle_gamma 90
_cell_formula_units_Z 4
_cell_length_a 9.4965(7)
_cell_length_b 10.4398(7)
_cell_length_c 31.132(2)
_cell_measurement_reflns_used 1399
_cell_measurement_temperature 93(2)
_cell_measurement_theta_max 68.3
_cell_measurement_theta_min 2.8
_cell_volume 3086.5(4)
_computing_cell_refinement 'CrystalClear-SM Expert 2.0 r15 (Rigaku, 2011)'
_computing_data_collection 'CrystalClear-SM Expert 2.0 r15 (Rigaku, 2011)'
_computing_data_reduction 'CrystalClear-SM Expert 2.0 r15 (Rigaku, 2011)'
_computing_molecular_graphics
; 
Dolomanov, O.V.; Bourhis, L.J.; Gildea, R.J.; Howard, J.A.K.; Puschmann, H., 
OLEX2: A complete structure solution, refinement and analysis program 
(2009). J. Appl. Cryst., 42, 339-341. 
;
_computing_publication_material 'SHELXL-2013/2 (Sheldrick, 2014)'
_computing_structure_refinement 'SHELXL-2014/7 (Sheldrick, 2014)'
_computing_structure_solution 'SHELXT-2014/5 (Sheldrick, 2014)'
_diffrn_ambient_temperature 93(2)
_diffrn_detector_area_resol_mean 22.2
_diffrn_measured_fraction_theta_full 0.992
_diffrn_measured_fraction_theta_max 0.992
_diffrn_measurement_device_type 'Rigaku Saturn 944+ CCD'
_diffrn_measurement_method \w
_diffrn_radiation_type CuK\a
_diffrn_radiation_wavelength 1.54178
_diffrn_reflns_av_R_equivalents 0.1123
_diffrn_reflns_av_unetI/netI 0.0569
_diffrn_reflns_Laue_measured_fraction_full 0.992
_diffrn_reflns_Laue_measured_fraction_max 0.992
_diffrn_reflns_limit_h_max 11
_diffrn_reflns_limit_h_min -11
_diffrn_reflns_limit_k_max 12
_diffrn_reflns_limit_k_min -12
_diffrn_reflns_limit_l_max 37
_diffrn_reflns_limit_l_min -36
_diffrn_reflns_number 92220
_diffrn_reflns_point_group_measured_fraction_full 0.987
_diffrn_reflns_point_group_measured_fraction_max 0.986
_diffrn_reflns_theta_full 67.473
_diffrn_reflns_theta_max 67.473
_diffrn_reflns_theta_min 4.467
_diffrn_source 'Sealed Tube'
_exptl_absorpt_coefficient_mu 0.678
_exptl_absorpt_correction_T_max 0.987
_exptl_absorpt_correction_T_min 0.777
_exptl_absorpt_correction_type multi-scan
_exptl_absorpt_process_details 'Jacobson, R. (1998) Private Communication'
_exptl_crystal_colour Colorless
_exptl_crystal_density_diffrn 1.159
_exptl_crystal_density_method 'not measured'
_exptl_crystal_description Plate
_exptl_crystal_F_000 1168
_exptl_crystal_size_max 0.200
_exptl_crystal_size_mid 0.200
_exptl_crystal_size_min 0.020
_refine_diff_density_max 0.277
_refine_diff_density_min -0.335
_refine_diff_density_rms 0.078
_refine_ls_abs_structure_details
; 
 Flack x determined using 1902 quotients [(I+)-(I-)]/[(I+)+(I-)] 
 (Parsons, Flack and Wagner, Acta Cryst. B69 (2013) 249-259). 
;
_refine_ls_abs_structure_Flack 0.01(6)
_refine_ls_extinction_method none
_refine_ls_goodness_of_fit_ref 1.025
_refine_ls_hydrogen_treatment mixed
_refine_ls_matrix_type full
_refine_ls_number_parameters 364
_refine_ls_number_reflns 5486
_refine_ls_number_restraints 0
_refine_ls_restrained_S_all 1.025
_refine_ls_R_factor_all 0.0375
_refine_ls_R_factor_gt 0.0320
_refine_ls_shift/su_max 0.000
_refine_ls_shift/su_mean 0.000
_refine_ls_structure_factor_coef Fsqd
_refine_ls_weighting_details 'w=1/[\s^2^(Fo^2^)+(0.0400P)^2^] where P=(Fo^2^+2Fc^2^)/3'
_refine_ls_weighting_scheme calc
_refine_ls_wR_factor_gt 0.0751
_refine_ls_wR_factor_ref 0.0764
_reflns_Friedel_coverage 0.744
_reflns_Friedel_fraction_full 0.979
_reflns_Friedel_fraction_max 0.979
_reflns_number_gt 4891
_reflns_number_total 5486
_reflns_threshold_expression 'I > 2\s(I)'
_cod_data_source_file ja6b11348_si_007.cif
_cod_data_source_block 007-15070
_cod_depositor_comments 'Adding full bibliography for 4125336--4125366.cif.'
_cod_database_code 4125344
_shelx_shelxl_version_number 2014/7
_shelx_space_group_comment
; 
The symmetry employed for this shelxl refinement is uniquely defined 
by the following loop, which should always be used as a source of 
symmetry information in preference to the above space-group names. 
They are only intended as comments. 
;
_shelx_estimated_absorpt_t_min 0.876
_shelx_estimated_absorpt_t_max 0.987

loop_
_space_group_symop_operation_xyz
'x, y, z'
'-x+1/2, -y, z+1/2'
'-x, y+1/2, -z+1/2'
'x+1/2, -y+1/2, -z'

loop_
_atom_site_label
_atom_site_type_symbol
_atom_site_fract_x
_atom_site_fract_y
_atom_site_fract_z
_atom_site_U_iso_or_equiv
_atom_site_adp_type
_atom_site_occupancy
_atom_site_site_symmetry_order
_atom_site_calc_flag
_atom_site_refinement_flags_posn
_atom_site_refinement_flags_adp
O1 O 0.52531(14) 0.89438(13) 0.32930(4) 0.0266(3) Uani 1 1 d . .
O2 O 0.39820(15) 1.07974(13) 0.33344(4) 0.0267(3) Uani 1 1 d . .
O3 O 0.06071(14) 0.77764(12) 0.41446(4) 0.0231(3) Uani 1 1 d . .
O4 O 0.31858(14) 0.77087(12) 0.48891(4) 0.0246(3) Uani 1 1 d . .
O5 O 0.29411(16) 0.38163(13) 0.48545(4) 0.0304(3) Uani 1 1 d . .
O6 O 0.31658(16) 0.62361(14) 0.36444(5) 0.0354(4) Uani 1 1 d . .
N1 N 0.33098(17) 0.89668(17) 0.36807(5) 0.0215(4) Uani 1 1 d . .
H1 H 0.348(2) 0.816(3) 0.3677(7) 0.029(6) Uiso 1 1 d . .
N2 N 0.17438(18) 0.89219(15) 0.29063(5) 0.0251(4) Uani 1 1 d . .
N3 N 0.14538(16) 0.95439(14) 0.44650(5) 0.0201(4) Uani 1 1 d . .
N4 N 0.1158(2) 0.67939(15) 0.51112(5) 0.0200(4) Uani 1 1 d . .
N5 N 0.18064(18) 0.52026(17) 0.44161(5) 0.0219(4) Uani 1 1 d . .
H5 H 0.139(2) 0.594(2) 0.4386(7) 0.027(6) Uiso 1 1 d . .
N6 N 0.46474(17) 0.45942(16) 0.37766(5) 0.0262(4) Uani 1 1 d . .
C1 C 0.7143(2) 1.0504(2) 0.32000(7) 0.0325(5) Uani 1 1 d . .
H1A H 0.6537 1.1249 0.3250 0.049 Uiso 1 1 calc R U
H1B H 0.7928 1.0749 0.3013 0.049 Uiso 1 1 calc R U
H1C H 0.7514 1.0196 0.3475 0.049 Uiso 1 1 calc R U
C2 C 0.6296(2) 0.9449(2) 0.29875(6) 0.0277(5) Uani 1 1 d . .
C3 C 0.5571(3) 0.9885(3) 0.25779(7) 0.0399(6) Uani 1 1 d . .
H3A H 0.4975 0.9192 0.2468 0.060 Uiso 1 1 calc R U
H3B H 0.6282 1.0106 0.2362 0.060 Uiso 1 1 calc R U
H3C H 0.4988 1.0638 0.2639 0.060 Uiso 1 1 calc R U
C4 C 0.7203(2) 0.8275(2) 0.29033(8) 0.0358(5) Uani 1 1 d . .
H4A H 0.7609 0.7974 0.3174 0.054 Uiso 1 1 calc R U
H4B H 0.7963 0.8500 0.2704 0.054 Uiso 1 1 calc R U
H4C H 0.6623 0.7596 0.2777 0.054 Uiso 1 1 calc R U
C5 C 0.4159(2) 0.96705(19) 0.34181(6) 0.0215(4) Uani 1 1 d . .
C6 C 0.1808(2) 0.92881(19) 0.36872(6) 0.0209(4) Uani 1 1 d . .
H6 H 0.1690 1.0238 0.3667 0.025 Uiso 1 1 calc R U
C7 C 0.12294(19) 0.88160(18) 0.41168(6) 0.0200(4) Uani 1 1 d . .
C8 C 0.2287(2) 1.07347(19) 0.44941(6) 0.0247(4) Uani 1 1 d . .
H8A H 0.1699 1.1494 0.4430 0.030 Uiso 1 1 calc R U
H8B H 0.3096 1.0716 0.4294 0.030 Uiso 1 1 calc R U
C9 C 0.2782(2) 1.0743(2) 0.49601(6) 0.0286(5) Uani 1 1 d . .
H9A H 0.2922 1.1628 0.5065 0.034 Uiso 1 1 calc R U
H9B H 0.3670 1.0257 0.4994 0.034 Uiso 1 1 calc R U
C10 C 0.1566(2) 1.00854(19) 0.51956(6) 0.0265(5) Uani 1 1 d . .
H10A H 0.0788 1.0695 0.5250 0.032 Uiso 1 1 calc R U
H10B H 0.1887 0.9724 0.5473 0.032 Uiso 1 1 calc R U
C11 C 0.1097(2) 0.90212(18) 0.48886(6) 0.0210(4) Uani 1 1 d . .
H11 H 0.0060 0.8868 0.4913 0.025 Uiso 1 1 calc R U
C12 C 0.1913(2) 0.77868(17) 0.49605(6) 0.0189(4) Uani 1 1 d . .
C13 C 0.1797(2) 0.55735(18) 0.51877(6) 0.0202(4) Uani 1 1 d . .
C14 C 0.2238(2) 0.47991(18) 0.48043(6) 0.0214(4) Uani 1 1 d . .
C15 C 0.2163(2) 0.44962(19) 0.40289(6) 0.0233(4) Uani 1 1 d . .
H15 H 0.2466 0.3612 0.4111 0.028 Uiso 1 1 calc R U
C16 C 0.0892(2) 0.4398(2) 0.37231(6) 0.0279(5) Uani 1 1 d . .
H16 H 0.0592 0.5284 0.3642 0.033 Uiso 1 1 calc R U
C17 C -0.0337(2) 0.3730(3) 0.39397(8) 0.0418(6) Uani 1 1 d . .
H17A H -0.0062 0.2855 0.4017 0.063 Uiso 1 1 calc R U
H17B H -0.1140 0.3703 0.3742 0.063 Uiso 1 1 calc R U
H17C H -0.0601 0.4201 0.4200 0.063 Uiso 1 1 calc R U
C18 C 0.1325(3) 0.3688(3) 0.33168(7) 0.0420(6) Uani 1 1 d . .
H18A H 0.2077 0.4163 0.3172 0.063 Uiso 1 1 calc R U
H18B H 0.0512 0.3614 0.3125 0.063 Uiso 1 1 calc R U
H18C H 0.1664 0.2831 0.3393 0.063 Uiso 1 1 calc R U
C19 C 0.3386(2) 0.51673(19) 0.38018(6) 0.0247(4) Uani 1 1 d . .
C20 C 0.5780(2) 0.5238(2) 0.35409(7) 0.0368(6) Uani 1 1 d . .
H20A H 0.6096 0.4690 0.3304 0.055 Uiso 1 1 calc R U
H20B H 0.6570 0.5404 0.3736 0.055 Uiso 1 1 calc R U
H20C H 0.5431 0.6052 0.3425 0.055 Uiso 1 1 calc R U
C21 C 0.4959(2) 0.3301(2) 0.39312(7) 0.0306(5) Uani 1 1 d . .
H21A H 0.4477 0.3158 0.4205 0.046 Uiso 1 1 calc R U
H21B H 0.5977 0.3208 0.3971 0.046 Uiso 1 1 calc R U
H21C H 0.4630 0.2672 0.3720 0.046 Uiso 1 1 calc R U
C22 C 0.2676(2) 0.5427(2) 0.55889(6) 0.0247(4) Uani 1 1 d . .
H22A H 0.3502 0.4849 0.5576 0.030 Uiso 1 1 calc R U
H22B H 0.2800 0.6190 0.5774 0.030 Uiso 1 1 calc R U
C23 C 0.1245(2) 0.4832(2) 0.55692(6) 0.0263(5) Uani 1 1 d . .
H23A H 0.0486 0.5229 0.5742 0.032 Uiso 1 1 calc R U
H23B H 0.1188 0.3889 0.5544 0.032 Uiso 1 1 calc R U
C25 C 0.1050(2) 0.8646(2) 0.33137(6) 0.0250(5) Uani 1 1 d . .
H25A H 0.1030 0.7709 0.3361 0.030 Uiso 1 1 calc R U
H25B H 0.0064 0.8954 0.3302 0.030 Uiso 1 1 calc R U
C26 C 0.1642(3) 0.7860(2) 0.26069(7) 0.0361(5) Uani 1 1 d . .
H26A H 0.0649 0.7686 0.2545 0.054 Uiso 1 1 calc R U
H26B H 0.2075 0.7097 0.2734 0.054 Uiso 1 1 calc R U
H26C H 0.2133 0.8080 0.2340 0.054 Uiso 1 1 calc R U
C27 C 0.1274(2) 1.0112(2) 0.27121(7) 0.0305(5) Uani 1 1 d . .
H27A H 0.0282 1.0034 0.2629 0.046 Uiso 1 1 calc R U
H27B H 0.1844 1.0294 0.2457 0.046 Uiso 1 1 calc R U
H27C H 0.1379 1.0813 0.2919 0.046 Uiso 1 1 calc R U
H4 H 0.031(3) 0.685(2) 0.5119(7) 0.027(6) Uiso 1 1 d . .

loop_
_atom_site_aniso_label
_atom_site_aniso_U_11
_atom_site_aniso_U_22
_atom_site_aniso_U_33
_atom_site_aniso_U_23
_atom_site_aniso_U_13
_atom_site_aniso_U_12
O1 0.0213(7) 0.0283(7) 0.0303(8) 0.0027(6) 0.0082(6) 0.0003(6)
O2 0.0280(8) 0.0236(8) 0.0286(7) 0.0007(6) 0.0018(6) -0.0031(6)
O3 0.0217(7) 0.0227(8) 0.0250(7) 0.0016(6) 0.0021(6) -0.0020(6)
O4 0.0163(7) 0.0255(7) 0.0320(7) 0.0032(6) 0.0013(6) -0.0004(6)
O5 0.0369(8) 0.0237(7) 0.0306(8) 0.0043(6) -0.0017(6) 0.0080(7)
O6 0.0346(9) 0.0263(8) 0.0452(9) 0.0100(7) 0.0081(7) 0.0024(7)
N1 0.0185(8) 0.0217(9) 0.0244(8) 0.0028(7) 0.0024(7) 0.0012(7)
N2 0.0292(9) 0.0255(9) 0.0206(8) -0.0002(7) 0.0003(7) -0.0001(8)
N3 0.0204(9) 0.0199(8) 0.0199(8) 0.0006(7) 0.0006(7) -0.0005(7)
N4 0.0144(9) 0.0224(9) 0.0233(9) 0.0031(7) 0.0003(7) 0.0006(8)
N5 0.0247(9) 0.0190(9) 0.0219(9) 0.0005(7) -0.0006(7) 0.0033(8)
N6 0.0241(9) 0.0268(9) 0.0277(9) -0.0012(8) 0.0012(7) 0.0011(8)
C1 0.0274(11) 0.0370(12) 0.0332(11) 0.0007(10) 0.0072(9) -0.0063(10)
C2 0.0248(10) 0.0352(12) 0.0232(10) 0.0028(9) 0.0078(9) -0.0021(10)
C3 0.0357(12) 0.0573(15) 0.0267(11) 0.0034(11) 0.0056(10) -0.0013(12)
C4 0.0256(11) 0.0424(13) 0.0392(12) -0.0036(11) 0.0102(10) 0.0001(10)
C5 0.0205(10) 0.0250(11) 0.0191(9) 0.0003(8) -0.0005(8) -0.0016(9)
C6 0.0174(9) 0.0215(9) 0.0240(10) 0.0024(8) 0.0012(8) 0.0010(8)
C7 0.0136(9) 0.0214(10) 0.0250(10) 0.0023(8) 0.0006(8) 0.0036(9)
C8 0.0267(11) 0.0193(10) 0.0280(10) 0.0009(8) -0.0004(9) -0.0023(9)
C9 0.0336(12) 0.0223(10) 0.0299(11) -0.0017(9) -0.0029(9) -0.0019(9)
C10 0.0334(11) 0.0231(10) 0.0228(10) -0.0020(8) 0.0008(9) 0.0032(9)
C11 0.0179(9) 0.0233(10) 0.0218(9) 0.0024(8) 0.0024(8) 0.0018(8)
C12 0.0178(10) 0.0238(10) 0.0150(9) -0.0010(8) -0.0012(8) -0.0002(9)
C13 0.0188(9) 0.0204(10) 0.0215(9) 0.0042(8) 0.0007(8) -0.0014(8)
C14 0.0192(10) 0.0179(10) 0.0271(11) 0.0045(8) -0.0016(8) -0.0043(9)
C15 0.0261(11) 0.0202(10) 0.0237(10) -0.0005(8) 0.0021(8) 0.0023(9)
C16 0.0285(11) 0.0295(11) 0.0256(11) 0.0001(9) -0.0009(9) -0.0002(10)
C17 0.0279(12) 0.0595(16) 0.0381(13) 0.0010(12) -0.0046(10) -0.0070(12)
C18 0.0394(13) 0.0550(15) 0.0316(12) -0.0111(11) -0.0022(10) -0.0060(12)
C19 0.0278(11) 0.0231(11) 0.0232(10) -0.0010(9) 0.0013(8) 0.0003(9)
C20 0.0255(11) 0.0486(14) 0.0362(12) 0.0044(11) 0.0050(9) -0.0016(11)
C21 0.0286(11) 0.0268(11) 0.0364(12) -0.0055(10) -0.0049(10) 0.0066(10)
C22 0.0239(10) 0.0263(11) 0.0239(10) 0.0058(9) -0.0030(8) -0.0013(9)
C23 0.0261(11) 0.0292(11) 0.0237(10) 0.0062(9) 0.0020(9) -0.0017(9)
C25 0.0223(10) 0.0284(11) 0.0244(10) 0.0031(9) -0.0007(8) -0.0002(9)
C26 0.0468(14) 0.0340(12) 0.0274(11) -0.0048(10) 0.0002(10) 0.0026(11)
C27 0.0372(12) 0.0291(11) 0.0253(10) 0.0044(9) -0.0035(9) -0.0001(10)

loop_
_atom_type_symbol
_atom_type_description
_atom_type_scat_dispersion_real
_atom_type_scat_dispersion_imag
_atom_type_scat_source
C C 0.0181 0.0091 'International Tables Vol C Tables 4.2.6.8 and 6.1.1.4'
H H 0.0000 0.0000 'International Tables Vol C Tables 4.2.6.8 and 6.1.1.4'
N N 0.0311 0.0180 'International Tables Vol C Tables 4.2.6.8 and 6.1.1.4'
O O 0.0492 0.0322 'International Tables Vol C Tables 4.2.6.8 and 6.1.1.4'

loop_
_geom_angle_atom_site_label_1
_geom_angle_atom_site_label_2
_geom_angle_atom_site_label_3
_geom_angle
C5 O1 C2 120.37(15)
C5 N1 C6 117.43(16)
C5 N1 H1 113.9(15)
C6 N1 H1 114.4(16)
C26 N2 C27 111.47(16)
C26 N2 C25 112.19(16)
C27 N2 C25 113.07(16)
C7 N3 C11 118.63(15)
C7 N3 C8 127.75(16)
C11 N3 C8 112.44(14)
C12 N4 C13 121.26(17)
C12 N4 H4 119.0(17)
C13 N4 H4 118.9(17)
C14 N5 C15 121.05(17)
C14 N5 H5 120.8(14)
C15 N5 H5 117.8(14)
C19 N6 C21 124.93(17)
C19 N6 C20 118.69(17)
C21 N6 C20 116.09(17)
C2 C1 H1A 109.5
C2 C1 H1B 109.5
H1A C1 H1B 109.5
C2 C1 H1C 109.5
H1A C1 H1C 109.5
H1B C1 H1C 109.5
O1 C2 C1 109.62(15)
O1 C2 C3 110.16(16)
C1 C2 C3 112.92(19)
O1 C2 C4 101.78(16)
C1 C2 C4 111.11(18)
C3 C2 C4 110.70(18)
C2 C3 H3A 109.5
C2 C3 H3B 109.5
H3A C3 H3B 109.5
C2 C3 H3C 109.5
H3A C3 H3C 109.5
H3B C3 H3C 109.5
C2 C4 H4A 109.5
C2 C4 H4B 109.5
H4A C4 H4B 109.5
C2 C4 H4C 109.5
H4A C4 H4C 109.5
H4B C4 H4C 109.5
O2 C5 O1 126.20(17)
O2 C5 N1 124.59(18)
O1 C5 N1 109.08(17)
N1 C6 C25 110.43(15)
N1 C6 C7 106.76(15)
C25 C6 C7 110.88(15)
N1 C6 H6 109.6
C25 C6 H6 109.6
C7 C6 H6 109.6
O3 C7 N3 121.06(16)
O3 C7 C6 121.02(16)
N3 C7 C6 117.89(16)
N3 C8 C9 103.20(15)
N3 C8 H8A 111.1
C9 C8 H8A 111.1
N3 C8 H8B 111.1
C9 C8 H8B 111.1
H8A C8 H8B 109.1
C8 C9 C10 102.76(17)
C8 C9 H9A 111.2
C10 C9 H9A 111.2
C8 C9 H9B 111.2
C10 C9 H9B 111.2
H9A C9 H9B 109.1
C9 C10 C11 104.24(15)
C9 C10 H10A 110.9
C11 C10 H10A 110.9
C9 C10 H10B 110.9
C11 C10 H10B 110.9
H10A C10 H10B 108.9
N3 C11 C12 109.26(15)
N3 C11 C10 102.93(15)
C12 C11 C10 112.00(15)
N3 C11 H11 110.8
C12 C11 H11 110.8
C10 C11 H11 110.8
O4 C12 N4 122.32(17)
O4 C12 C11 121.98(17)
N4 C12 C11 115.69(17)
N4 C13 C14 117.73(15)
N4 C13 C22 117.53(16)
C14 C13 C22 116.65(17)
N4 C13 C23 116.09(16)
C14 C13 C23 116.48(16)
C22 C13 C23 59.33(13)
O5 C14 N5 122.65(18)
O5 C14 C13 119.87(17)
N5 C14 C13 117.46(17)
N5 C15 C19 109.14(16)
N5 C15 C16 111.33(16)
C19 C15 C16 109.86(16)
N5 C15 H15 108.8
C19 C15 H15 108.8
C16 C15 H15 108.8
C17 C16 C18 110.7(2)
C17 C16 C15 110.99(17)
C18 C16 C15 109.53(17)
C17 C16 H16 108.5
C18 C16 H16 108.5
C15 C16 H16 108.5
C16 C17 H17A 109.5
C16 C17 H17B 109.5
H17A C17 H17B 109.5
C16 C17 H17C 109.5
H17A C17 H17C 109.5
H17B C17 H17C 109.5
C16 C18 H18A 109.5
C16 C18 H18B 109.5
H18A C18 H18B 109.5
C16 C18 H18C 109.5
H18A C18 H18C 109.5
H18B C18 H18C 109.5
O6 C19 N6 122.05(19)
O6 C19 C15 117.89(18)
N6 C19 C15 120.06(17)
N6 C20 H20A 109.5
N6 C20 H20B 109.5
H20A C20 H20B 109.5
N6 C20 H20C 109.5
H20A C20 H20C 109.5
H20B C20 H20C 109.5
N6 C21 H21A 109.5
N6 C21 H21B 109.5
H21A C21 H21B 109.5
N6 C21 H21C 109.5
H21A C21 H21C 109.5
H21B C21 H21C 109.5
C23 C22 C13 60.37(13)
C23 C22 H22A 117.7
C13 C22 H22A 117.7
C23 C22 H22B 117.7
C13 C22 H22B 117.7
H22A C22 H22B 114.9
C22 C23 C13 60.30(13)
C22 C23 H23A 117.7
C13 C23 H23A 117.7
C22 C23 H23B 117.7
C13 C23 H23B 117.7
H23A C23 H23B 114.9
N2 C25 C6 111.32(16)
N2 C25 H25A 109.4
C6 C25 H25A 109.4
N2 C25 H25B 109.4
C6 C25 H25B 109.4
H25A C25 H25B 108.0
N2 C26 H26A 109.5
N2 C26 H26B 109.5
H26A C26 H26B 109.5
N2 C26 H26C 109.5
H26A C26 H26C 109.5
H26B C26 H26C 109.5
N2 C27 H27A 109.5
N2 C27 H27B 109.5
H27A C27 H27B 109.5
N2 C27 H27C 109.5
H27A C27 H27C 109.5
H27B C27 H27C 109.5

loop_
_geom_bond_atom_site_label_1
_geom_bond_atom_site_label_2
_geom_bond_distance
O1 C5 1.344(2)
O1 C2 1.471(2)
O2 C5 1.217(2)
O3 C7 1.239(2)
O4 C12 1.232(2)
O5 C14 1.234(2)
O6 C19 1.237(2)
N1 C5 1.363(2)
N1 C6 1.465(3)
N1 H1 0.86(3)
N2 C26 1.452(3)
N2 C27 1.452(3)
N2 C25 1.458(3)
N3 C7 1.341(2)
N3 C11 1.467(2)
N3 C8 1.476(3)
N4 C12 1.344(3)
N4 C13 1.431(3)
N4 H4 0.80(3)
N5 C14 1.344(3)
N5 C15 1.453(3)
N5 H5 0.87(2)
N6 C19 1.341(3)
N6 C21 1.463(3)
N6 C20 1.465(3)
C1 C2 1.516(3)
C1 H1A 0.9800
C1 H1B 0.9800
C1 H1C 0.9800
C2 C3 1.519(3)
C2 C4 1.520(3)
C3 H3A 0.9800
C3 H3B 0.9800
C3 H3C 0.9800
C4 H4A 0.9800
C4 H4B 0.9800
C4 H4C 0.9800
C6 C25 1.523(3)
C6 C7 1.528(3)
C6 H6 1.0000
C8 C9 1.525(3)
C8 H8A 0.9900
C8 H8B 0.9900
C9 C10 1.530(3)
C9 H9A 0.9900
C9 H9B 0.9900
C10 C11 1.532(3)
C10 H10A 0.9900
C10 H10B 0.9900
C11 C12 1.520(3)
C11 H11 1.0000
C13 C14 1.501(3)
C13 C22 1.510(3)
C13 C23 1.511(3)
C15 C19 1.530(3)
C15 C16 1.541(3)
C15 H15 1.0000
C16 C17 1.517(3)
C16 C18 1.523(3)
C16 H16 1.0000
C17 H17A 0.9800
C17 H17B 0.9800
C17 H17C 0.9800
C18 H18A 0.9800
C18 H18B 0.9800
C18 H18C 0.9800
C20 H20A 0.9800
C20 H20B 0.9800
C20 H20C 0.9800
C21 H21A 0.9800
C21 H21B 0.9800
C21 H21C 0.9800
C22 C23 1.495(3)
C22 H22A 0.9900
C22 H22B 0.9900
C23 H23A 0.9900
C23 H23B 0.9900
C25 H25A 0.9900
C25 H25B 0.9900
C26 H26A 0.9800
C26 H26B 0.9800
C26 H26C 0.9800
C27 H27A 0.9800
C27 H27B 0.9800
C27 H27C 0.9800

loop_
_geom_hbond_atom_site_label_D
_geom_hbond_atom_site_label_H
_geom_hbond_atom_site_label_A
_geom_hbond_distance_DH
_geom_hbond_distance_HA
_geom_hbond_distance_DA
_geom_hbond_angle_DHA
_geom_hbond_site_symmetry_A
N1 H1 O6 0.86(3) 2.04(3) 2.856(2) 160(2) .
N5 H5 O3 0.87(2) 2.19(3) 3.038(2) 165(2) .
C1 H1A O2 0.98 2.49 3.047(3) 116.1 .
C3 H3C O2 0.98 2.37 2.955(3) 117.5 .
N4 H4 O4 0.80(3) 2.07(3) 2.870(2) 171(2) 4_466

loop_
_geom_torsion_atom_site_label_1
_geom_torsion_atom_site_label_2
_geom_torsion_atom_site_label_3
_geom_torsion_atom_site_label_4
_geom_torsion
C5 O1 C2 C1 68.6(2)
C5 O1 C2 C3 -56.2(2)
C5 O1 C2 C4 -173.66(17)
C2 O1 C5 O2 -7.3(3)
C2 O1 C5 N1 176.68(15)
C6 N1 C5 O2 32.8(3)
C6 N1 C5 O1 -151.19(16)
C5 N1 C6 C25 83.0(2)
C5 N1 C6 C7 -156.42(16)
C11 N3 C7 O3 7.1(3)
C8 N3 C7 O3 173.67(17)
C11 N3 C7 C6 -170.94(16)
C8 N3 C7 C6 -4.3(3)
N1 C6 C7 O3 -98.13(19)
C25 C6 C7 O3 22.2(2)
N1 C6 C7 N3 79.9(2)
C25 C6 C7 N3 -159.79(17)
C7 N3 C8 C9 -152.27(19)
C11 N3 C8 C9 15.0(2)
N3 C8 C9 C10 -32.26(19)
C8 C9 C10 C11 38.3(2)
C7 N3 C11 C12 58.1(2)
C8 N3 C11 C12 -110.51(17)
C7 N3 C11 C10 177.23(16)
C8 N3 C11 C10 8.7(2)
C9 C10 C11 N3 -28.90(19)
C9 C10 C11 C12 88.35(19)
C13 N4 C12 O4 -1.5(3)
C13 N4 C12 C11 179.23(15)
N3 C11 C12 O4 47.7(2)
C10 C11 C12 O4 -65.7(2)
N3 C11 C12 N4 -133.03(17)
C10 C11 C12 N4 113.58(18)
C12 N4 C13 C14 -70.5(2)
C12 N4 C13 C22 77.2(2)
C12 N4 C13 C23 144.56(18)
C15 N5 C14 O5 -0.6(3)
C15 N5 C14 C13 -178.80(16)
N4 C13 C14 O5 171.34(17)
C22 C13 C14 O5 23.3(3)
C23 C13 C14 O5 -43.9(2)
N4 C13 C14 N5 -10.4(3)
C22 C13 C14 N5 -158.39(17)
C23 C13 C14 N5 134.42(18)
C14 N5 C15 C19 -101.3(2)
C14 N5 C15 C16 137.27(18)
N5 C15 C16 C17 -59.2(2)
C19 C15 C16 C17 179.74(18)
N5 C15 C16 C18 178.27(17)
C19 C15 C16 C18 57.2(2)
C21 N6 C19 O6 -175.95(18)
C20 N6 C19 O6 -2.3(3)
C21 N6 C19 C15 3.8(3)
C20 N6 C19 C15 177.40(18)
N5 C15 C19 O6 -67.3(2)
C16 C15 C19 O6 55.0(2)
N5 C15 C19 N6 112.9(2)
C16 C15 C19 N6 -124.7(2)
N4 C13 C22 C23 105.51(19)
C14 C13 C22 C23 -106.40(19)
N4 C13 C23 C22 -107.94(19)
C14 C13 C23 C22 106.69(19)
C26 N2 C25 C6 146.63(18)
C27 N2 C25 C6 -86.3(2)
N1 C6 C25 N2 -52.3(2)
C7 C6 C25 N2 -170.43(16)
